data_7037832
loop_
_publ_author_name
'Rosell\'o-Merino, Marta'
'Mansell, Stephen M.'

_publ_section_title
;
 Synthesis and reactivity of fluorenyl-tethered N-heterocyclic
 stannylenes.
;
_journal_issue 14
_journal_name_full 'Dalton transactions (Cambridge, England : 2003)'
_journal_page_first 6282
_journal_page_last 6293
_journal_paper_doi 10.1039/c5dt04060d
_journal_volume 45
_journal_year 2016
_chemical_formula_moiety 'C37 H47 N2 Rh'
_chemical_formula_sum 'C37 H47 N2 Rh'
_chemical_formula_weight 622.67
_chemical_name_systematic
;
 ?
;
_space_group_crystal_system triclinic
_space_group_IT_number 2
_space_group_name_Hall '-P 1'
_space_group_name_H-M_alt 'P -1'
_symmetry_space_group_name_Hall '-P 1'
_symmetry_space_group_name_H-M 'P -1'
_atom_sites_solution_hydrogens geom
_atom_sites_solution_primary iterative
_audit_creation_date 2015-06-22
_audit_creation_method
;
Olex2 1.2
(compiled 2015.01.26 svn.r3151 for OlexSys, GUI svn.r4998)
;
_audit_update_record
;
2015-09-14 deposited with the CCDC.
2015-12-21 downloaded from the CCDC.
;
_cell_angle_alpha 74.3931(17)
_cell_angle_beta 87.7389(18)
_cell_angle_gamma 64.9866(17)
_cell_formula_units_Z 2
_cell_length_a 9.1513(4)
_cell_length_b 10.3881(4)
_cell_length_c 18.6509(8)
_cell_measurement_reflns_used 9985
_cell_measurement_temperature 100(2)
_cell_measurement_theta_max 27.277
_cell_measurement_theta_min 2.465
_cell_volume 1541.89(11)
_computing_cell_refinement 'SAINT v7.68A (Bruker, 2009)'
_computing_data_reduction 'SAINT v7.68A (Bruker, 2009)'
_computing_molecular_graphics 'Olex2 (Dolomanov et al., 2009)'
_computing_publication_material 'Olex2 (Dolomanov et al., 2009)'
_computing_structure_refinement 'XL (Sheldrick, 2008)'
_computing_structure_solution 'olex2.solve (Bourhis et al., 2015)'
_diffrn_ambient_temperature 100.0
_diffrn_measured_fraction_theta_full 0.994
_diffrn_measured_fraction_theta_max 0.987
_diffrn_measurement_device_type 'Bruker APEX-II CCD'
_diffrn_measurement_method '\f and \w scans'
_diffrn_radiation_type MoK\a
_diffrn_radiation_wavelength 0.71073
_diffrn_reflns_av_R_equivalents 0.0277
_diffrn_reflns_av_unetI/netI 0.0297
_diffrn_reflns_Laue_measured_fraction_full 0.994
_diffrn_reflns_Laue_measured_fraction_max 0.987
_diffrn_reflns_limit_h_max 11
_diffrn_reflns_limit_h_min -11
_diffrn_reflns_limit_k_max 13
_diffrn_reflns_limit_k_min -12
_diffrn_reflns_limit_l_max 24
_diffrn_reflns_limit_l_min -19
_diffrn_reflns_number 31630
_diffrn_reflns_point_group_measured_fraction_full 0.994
_diffrn_reflns_point_group_measured_fraction_max 0.987
_diffrn_reflns_theta_full 26.000
_diffrn_reflns_theta_max 27.512
_diffrn_reflns_theta_min 2.529
_diffrn_standards_number 0
_exptl_absorpt_coefficient_mu 0.582
_exptl_absorpt_correction_T_max 0.7455
_exptl_absorpt_correction_T_min 0.7043
_exptl_absorpt_correction_type multi-scan
_exptl_absorpt_process_details
;
SADABS-2008/1 (Bruker,2008) was used for absorption correction.
wR2(int) was 0.0449 before and 0.0386 after correction.
The Ratio of minimum to maximum transmission is 0.9447.
The \l/2 correction factor is 0.0015.
;
_exptl_crystal_colour yellow
_exptl_crystal_colour_primary yellow
_exptl_crystal_density_diffrn 1.341
_exptl_crystal_description Rod
_exptl_crystal_F_000 656
_exptl_crystal_size_max 0.18
_exptl_crystal_size_mid 0.08
_exptl_crystal_size_min 0.05
_refine_diff_density_max 0.446
_refine_diff_density_min -0.501
_refine_diff_density_rms 0.058
_refine_ls_extinction_method none
_refine_ls_goodness_of_fit_ref 1.064
_refine_ls_hydrogen_treatment constr
_refine_ls_matrix_type full
_refine_ls_number_parameters 537
_refine_ls_number_reflns 7019
_refine_ls_number_restraints 52
_refine_ls_restrained_S_all 1.061
_refine_ls_R_factor_all 0.0394
_refine_ls_R_factor_gt 0.0295
_refine_ls_shift/su_max 0.001
_refine_ls_shift/su_mean 0.000
_refine_ls_structure_factor_coef Fsqd
_refine_ls_weighting_details 'w=1/[\s^2^(Fo^2^)+(0.0240P)^2^+0.9016P] where P=(Fo^2^+2Fc^2^)/3'
_refine_ls_weighting_scheme calc
_refine_ls_wR_factor_gt 0.0610
_refine_ls_wR_factor_ref 0.0645
_reflns_Friedel_coverage 0.000
_reflns_number_gt 6069
_reflns_number_total 7019
_reflns_threshold_expression 'I > 2\s(I)'
_cod_data_source_file c5dt04060d2.cif
_cod_data_source_block 7
_cod_depositor_comments 'Adding full bibliography for 7037826--7037834.cif.'
_cod_database_code 7037832
_shelxl_version_number 2014-1
_shelx_space_group_comment
;
The symmetry employed for this shelxl refinement is uniquely defined
by the following loop, which should always be used as a source of
symmetry information in preference to the above space-group names.
They are only intended as comments.
;
_shelx_estimated_absorpt_t_max 0.972
_shelx_estimated_absorpt_t_min 0.903
_olex2_refinement_description
;
1. Fixed Uiso
 At 1.2 times of:
  All C(H) groups, All C(H,H) groups, All N(H) groups
 At 1.5 times of:
  All C(H,H,H) groups
2. Uiso/Uaniso restraints and constraints
Uanis(N1B) \\sim Ueq: with sigma of 0.01 and sigma for terminal atoms of 0.02
3. Same fragment restrains
{C1A, C2A, C3A, C4A, C5A, C6A, C7A, C8A, C9A, C10A, C11A, C12A, C13A} sigma for
1-2: 0.02, 1-3: 0.04
as
{C1B, C2B, C3B, C4B, C5B, C6B, C7B, C8B, C9B, C10B, C11B, C12B, C13B}
{C14A, C15A, N1A, C16A, C17A, N2A} sigma for 1-2: 0.02, 1-3: 0.04
as
{C14B, C15B, N1B, C16B, C17B, N2B}
4. Others
 Sof(C1B)=Sof(H1B)=Sof(C2B)=Sof(C3B)=Sof(H3B)=Sof(C4B)=Sof(H4B)=Sof(C5B)=
 Sof(H5B)=Sof(C6B)=Sof(H6B)=Sof(C7B)=Sof(C8B)=Sof(C9B)=Sof(H9B)=Sof(C10B)=
 Sof(H10B)=Sof(C11B)=Sof(H11B)=Sof(C12B)=Sof(H12B)=Sof(C13B)=Sof(C14B)=
 Sof(H14C)=Sof(H14D)=Sof(C15B)=Sof(H15C)=Sof(H15D)=Sof(N1B)=Sof(H1BA)=Sof(C16B)=
 Sof(H16C)=Sof(H16D)=Sof(C17B)=Sof(H17C)=Sof(H17D)=Sof(N2B)=1-FVAR(1)
 Sof(C1A)=Sof(H1A)=Sof(C2A)=Sof(C3A)=Sof(H3A)=Sof(C4A)=Sof(H4A)=Sof(C5A)=
 Sof(H5A)=Sof(C6A)=Sof(H6A)=Sof(C7A)=Sof(C8A)=Sof(C9A)=Sof(H9A)=Sof(C10A)=
 Sof(H10A)=Sof(C11A)=Sof(H11A)=Sof(C12A)=Sof(H12A)=Sof(C13A)=Sof(C14A)=
 Sof(H14A)=Sof(H14B)=Sof(C15A)=Sof(H15A)=Sof(H15B)=Sof(N1A)=Sof(H1AA)=Sof(C16A)=
 Sof(H16A)=Sof(H16B)=Sof(C17A)=Sof(H17A)=Sof(H17B)=Sof(N2A)=FVAR(1)
5.a Ternary CH refined with riding coordinates:
 C24(H24), C27(H27), C30(H30), C31(H31), C34(H34), C35(H35), C1A(H1A),
 N1A(H1AA), C1B(H1B), N1B(H1BA)
5.b Secondary CH2 refined with riding coordinates:
 C32(H32A,H32B), C33(H33A,H33B), C36(H36A,H36B), C37(H37A,H37B), C14A(H14A,
 H14B), C15A(H15A,H15B), C16A(H16A,H16B), C17A(H17A,H17B), C14B(H14C,H14D),
 C15B(H15C,H15D), C16B(H16C,H16D), C17B(H17C,H17D)
5.c Aromatic/amide H refined with riding coordinates:
 C20(H20), C21(H21), C22(H22), C3A(H3A), C4A(H4A), C5A(H5A), C6A(H6A),
 C9A(H9A), C10A(H10A), C11A(H11A), C12A(H12A), C3B(H3B), C4B(H4B), C5B(H5B),
 C6B(H6B), C9B(H9B), C10B(H10B), C11B(H11B), C12B(H12B)
5.d Idealised Me refined as rotating group:
 C25(H25A,H25B,H25C), C26(H26A,H26B,H26C), C28(H28A,H28B,H28C), C29(H29A,H29B,
 H29C)
;
_olex2_submission_special_instructions 'No special instructions were received'

loop_
_space_group_symop_operation_xyz
'x, y, z'
'-x, -y, -z'

loop_
_atom_site_label
_atom_site_type_symbol
_atom_site_fract_x
_atom_site_fract_y
_atom_site_fract_z
_atom_site_U_iso_or_equiv
_atom_site_adp_type
_atom_site_occupancy
_atom_site_site_symmetry_order
_atom_site_calc_flag
_atom_site_refinement_flags_posn
_atom_site_refinement_flags_adp
_atom_site_refinement_flags_occupancy
_atom_site_disorder_assembly
_atom_site_disorder_group
Rh1 Rh 0.31497(2) 0.35677(2) 0.27452(2) 0.02611(6) Uani 1 1 d . . . . .
C18 C 0.2352(2) 0.2919(2) 0.13144(10) 0.0235(4) Uani 1 1 d . . . . .
C19 C 0.3684(2) 0.1929(2) 0.10329(10) 0.0260(4) Uani 1 1 d . . . . .
C20 C 0.3438(2) 0.1034(2) 0.06629(10) 0.0272(4) Uani 1 1 d . . . . .
H20 H 0.4334 0.0364 0.0476 0.033 Uiso 1 1 calc R . . . .
C21 C 0.1920(3) 0.1093(2) 0.05591(10) 0.0280(4) Uani 1 1 d . . . . .
H21 H 0.1771 0.0489 0.0293 0.034 Uiso 1 1 calc R . . . .
C22 C 0.0629(2) 0.2034(2) 0.08455(10) 0.0269(4) Uani 1 1 d . . . . .
H22 H -0.0410 0.2063 0.0781 0.032 Uiso 1 1 calc R . . . .
C23 C 0.0810(2) 0.2945(2) 0.12270(10) 0.0241(4) Uani 1 1 d . . . . .
C24 C -0.0664(3) 0.3975(2) 0.15226(12) 0.0375(5) Uani 1 1 d . . . . .
H24 H -0.0292 0.4465 0.1821 0.045 Uiso 1 1 calc R . . . .
C25 C -0.1859(3) 0.5190(3) 0.08703(14) 0.0628(9) Uani 1 1 d . . . . .
H25A H -0.1321 0.5760 0.0565 0.094 Uiso 1 1 calc GR . . . .
H25B H -0.2798 0.5850 0.1070 0.094 Uiso 1 1 calc GR . . . .
H25C H -0.2218 0.4731 0.0562 0.094 Uiso 1 1 calc GR . . . .
C26 C -0.1538(3) 0.3158(3) 0.20302(13) 0.0468(6) Uani 1 1 d . . . . .
H26A H -0.2027 0.2769 0.1734 0.070 Uiso 1 1 calc GR . . . .
H26B H -0.2385 0.3842 0.2259 0.070 Uiso 1 1 calc GR . . . .
H26C H -0.0761 0.2338 0.2423 0.070 Uiso 1 1 calc GR . . . .
C27 C 0.5356(3) 0.1889(3) 0.10899(13) 0.0395(5) Uani 1 1 d . . . . .
H27 H 0.5347 0.2471 0.1440 0.047 Uiso 1 1 calc R . . . .
C28 C 0.5736(3) 0.2630(3) 0.03220(15) 0.0595(8) Uani 1 1 d . . . . .
H28A H 0.5744 0.2081 -0.0032 0.089 Uiso 1 1 calc GR . . . .
H28B H 0.6799 0.2631 0.0366 0.089 Uiso 1 1 calc GR . . . .
H28C H 0.4907 0.3650 0.0142 0.089 Uiso 1 1 calc GR . . . .
C29 C 0.6709(3) 0.0318(3) 0.13876(14) 0.0507(7) Uani 1 1 d . . . . .
H29A H 0.6488 -0.0147 0.1884 0.076 Uiso 1 1 calc GR . . . .
H29B H 0.7748 0.0369 0.1421 0.076 Uiso 1 1 calc GR . . . .
H29C H 0.6752 -0.0268 0.1047 0.076 Uiso 1 1 calc GR . . . .
C30 C 0.4119(3) 0.1216(2) 0.30872(11) 0.0306(5) Uani 1 1 d . . . . .
H30 H 0.4476 0.0746 0.2670 0.037 Uiso 1 1 calc R . . . .
C31 C 0.2461(3) 0.1813(2) 0.31383(11) 0.0304(5) Uani 1 1 d . . . . .
H31 H 0.1845 0.1693 0.2750 0.036 Uiso 1 1 calc R . . . .
C32 C 0.1634(3) 0.1915(2) 0.38508(12) 0.0373(5) Uani 1 1 d . . . . .
H32A H 0.1768 0.0916 0.4141 0.045 Uiso 1 1 calc R . . . .
H32B H 0.0461 0.2548 0.3724 0.045 Uiso 1 1 calc R . . . .
C33 C 0.2308(3) 0.2552(2) 0.43373(12) 0.0377(5) Uani 1 1 d . . . . .
H33A H 0.1441 0.3080 0.4627 0.045 Uiso 1 1 calc R . . . .
H33B H 0.3189 0.1730 0.4697 0.045 Uiso 1 1 calc R . . . .
C34 C 0.2960(3) 0.3616(2) 0.38716(11) 0.0348(5) Uani 1 1 d . . . . .
H34 H 0.2430 0.4634 0.3937 0.042 Uiso 1 1 calc R . . . .
C35 C 0.4574(3) 0.3177(2) 0.37087(11) 0.0367(5) Uani 1 1 d . . . . .
H35 H 0.4982 0.3943 0.3679 0.044 Uiso 1 1 calc R . . . .
C36 C 0.5879(3) 0.1605(3) 0.39409(13) 0.0423(6) Uani 1 1 d . . . . .
H36A H 0.6183 0.1317 0.4484 0.051 Uiso 1 1 calc R . . . .
H36B H 0.6851 0.1561 0.3676 0.051 Uiso 1 1 calc R . . . .
C37 C 0.5339(3) 0.0501(2) 0.37711(12) 0.0373(5) Uani 1 1 d . . . . .
H37A H 0.6296 -0.0344 0.3683 0.045 Uiso 1 1 calc R . . . .
H37B H 0.4845 0.0113 0.4209 0.045 Uiso 1 1 calc R . . . .
C1A_a C 0.4065(6) 0.8225(5) 0.2455(2) 0.0200(9) Uani 0.629(2) 1 d D . P A 1
H1A_a H 0.4032 0.9228 0.2231 0.024 Uiso 0.629(2) 1 calc R . P A 1
C2A_a C 0.2678(6) 0.8389(5) 0.2948(2) 0.0227(9) Uani 0.629(2) 1 d D . P A 1
C3A_a C 0.1036(4) 0.9111(3) 0.27377(19) 0.0296(7) Uani 0.629(2) 1 d D . P A 1
H3A_a H 0.0646 0.9604 0.2228 0.035 Uiso 0.629(2) 1 calc R . P A 1
C4A_a C -0.0033(5) 0.9100(4) 0.3287(3) 0.0378(9) Uani 0.629(2) 1 d D . P A 1
H4A_a H -0.1165 0.9574 0.3151 0.045 Uiso 0.629(2) 1 calc R . P A 1
C5A_a C 0.0529(5) 0.8411(5) 0.4028(3) 0.0402(10) Uani 0.629(2) 1 d D . P A 1
H5A_a H -0.0220 0.8423 0.4396 0.048 Uiso 0.629(2) 1 calc R . P A 1
C6A_a C 0.2191(5) 0.7693(4) 0.4244(2) 0.0357(9) Uani 0.629(2) 1 d D . P A 1
H6A_a H 0.2573 0.7199 0.4755 0.043 Uiso 0.629(2) 1 calc R . P A 1
C7A_a C 0.3285(9) 0.7711(12) 0.3698(4) 0.0280(16) Uani 0.629(2) 1 d D . P A 1
C8A_a C 0.5047(7) 0.7012(10) 0.3734(3) 0.0242(13) Uani 0.629(2) 1 d D . P A 1
C9A_a C 0.6179(4) 0.6194(4) 0.4355(2) 0.0346(8) Uani 0.629(2) 1 d D . P A 1
H9A_a H 0.5845 0.6011 0.4846 0.042 Uiso 0.629(2) 1 calc R . P A 1
C10A_a C 0.7794(5) 0.5662(4) 0.4228(2) 0.0406(9) Uani 0.629(2) 1 d D . P A 1
H10A_a H 0.8584 0.5099 0.4641 0.049 Uiso 0.629(2) 1 calc R . P A 1
C11A_a C 0.8296(5) 0.5926(4) 0.3516(2) 0.0379(9) Uani 0.629(2) 1 d D . P A 1
H11A_a H 0.9418 0.5535 0.3445 0.046 Uiso 0.629(2) 1 calc R . P A 1
C12A_a C 0.7156(6) 0.6768(5) 0.2899(3) 0.0293(10) Uani 0.629(2) 1 d D . P A 1
H12A_a H 0.7492 0.6951 0.2408 0.035 Uiso 0.629(2) 1 calc R . P A 1
C13A_a C 0.5534(4) 0.7326(3) 0.30180(17) 0.0214(6) Uani 0.629(2) 1 d D . P A 1
C14A_a C 0.4089(4) 0.7541(3) 0.18160(16) 0.0228(6) Uani 0.629(2) 1 d D . P A 1
H14A_a H 0.3094 0.8187 0.1477 0.027 Uiso 0.629(2) 1 calc R . P A 1
H14B_a H 0.5023 0.7526 0.1526 0.027 Uiso 0.629(2) 1 calc R . P A 1
C15A_a C 0.4199(4) 0.5976(3) 0.20649(17) 0.0218(6) Uani 0.629(2) 1 d D . P A 1
H15A_a H 0.4536 0.5527 0.1646 0.026 Uiso 0.629(2) 1 calc R . P A 1
H15B_a H 0.5055 0.5380 0.2482 0.026 Uiso 0.629(2) 1 calc R . P A 1
N1A_a N 0.2665(5) 0.5880(6) 0.2313(3) 0.0169(10) Uani 0.629(2) 1 d D . P A 1
H1AA_a H 0.2261 0.6393 0.2711 0.020 Uiso 0.629(2) 1 calc R . P A 1
C16A_a C 0.1382(4) 0.6508(3) 0.16903(18) 0.0263(7) Uani 0.629(2) 1 d D . P A 1
H16A_a H 0.1285 0.7489 0.1391 0.032 Uiso 0.629(2) 1 calc R . P A 1
H16B_a H 0.0329 0.6634 0.1893 0.032 Uiso 0.629(2) 1 calc R . P A 1
C17A_a C 0.1819(5) 0.5466(4) 0.1201(2) 0.0252(8) Uani 0.629(2) 1 d D . P A 1
H17A_a H 0.0863 0.5720 0.0868 0.030 Uiso 0.629(2) 1 calc R . P A 1
H17B_a H 0.2688 0.5554 0.0888 0.030 Uiso 0.629(2) 1 calc R . P A 1
N2A_a N 0.2365(7) 0.3963(6) 0.1683(5) 0.0216(13) Uani 0.629(2) 1 d D . P A 1
C1B_b C 0.2431(9) 0.8765(8) 0.2630(4) 0.0216(16) Uani 0.371(2) 1 d D . P A 2
H1B_b H 0.2218 0.9827 0.2423 0.026 Uiso 0.371(2) 1 calc R . P A 2
C2B_b C 0.1897(7) 0.8565(6) 0.3406(3) 0.0258(12) Uani 0.371(2) 1 d D . P A 2
C3B_b C 0.0357(8) 0.9077(9) 0.3653(4) 0.0286(14) Uani 0.371(2) 1 d D . P A 2
H3B_b H -0.0564 0.9664 0.3303 0.034 Uiso 0.371(2) 1 calc R . P A 2
C4B_b C 0.0174(9) 0.8726(8) 0.4409(4) 0.0425(16) Uani 0.371(2) 1 d D . P A 2
H4B_b H -0.0877 0.9095 0.4579 0.051 Uiso 0.371(2) 1 calc R . P A 2
C5B_b C 0.1498(8) 0.7847(8) 0.4920(3) 0.0455(17) Uani 0.371(2) 1 d D . P A 2
H5B_b H 0.1350 0.7615 0.5439 0.055 Uiso 0.371(2) 1 calc R . P A 2
C6B_b C 0.3037(8) 0.7301(7) 0.4687(3) 0.0379(15) Uani 0.371(2) 1 d D . P A 2
H6B_b H 0.3955 0.6724 0.5038 0.045 Uiso 0.371(2) 1 calc R . P A 2
C7B_b C 0.3210(12) 0.762(2) 0.3920(6) 0.028(3) Uani 0.371(2) 1 d D . P A 2
C8B_b C 0.4681(14) 0.7249(18) 0.3534(5) 0.037(3) Uani 0.371(2) 1 d D . P A 2
C9B_b C 0.6299(10) 0.6385(7) 0.3788(4) 0.0418(16) Uani 0.371(2) 1 d D . P A 2
H9B_b H 0.6617 0.5950 0.4308 0.050 Uiso 0.371(2) 1 calc R . P A 2
C10B_b C 0.7476(10) 0.6162(9) 0.3254(6) 0.041(2) Uani 0.371(2) 1 d D . P A 2
H10B_b H 0.8589 0.5580 0.3421 0.049 Uiso 0.371(2) 1 calc R . P A 2
C11B_b C 0.7030(9) 0.6776(8) 0.2501(5) 0.0401(18) Uani 0.371(2) 1 d D . P A 2
H11B_b H 0.7833 0.6625 0.2154 0.048 Uiso 0.371(2) 1 calc R . P A 2
C12B_b C 0.5378(7) 0.7632(6) 0.2242(3) 0.0326(13) Uani 0.371(2) 1 d D . P A 2
H12B_b H 0.5053 0.8042 0.1723 0.039 Uiso 0.371(2) 1 calc R . P A 2
C13B_b C 0.4260(9) 0.7853(8) 0.2758(4) 0.0229(17) Uani 0.371(2) 1 d D . P A 2
C14B_b C 0.1470(6) 0.8407(5) 0.2102(3) 0.0221(11) Uani 0.371(2) 1 d D . P A 2
H14C_b H 0.0314 0.9107 0.2061 0.027 Uiso 0.371(2) 1 calc R . P A 2
H14D_b H 0.1859 0.8577 0.1598 0.027 Uiso 0.371(2) 1 calc R . P A 2
C15B_b C 0.1604(7) 0.6826(6) 0.2351(3) 0.0218(11) Uani 0.371(2) 1 d D . P A 2
H15C_b H 0.1337 0.6618 0.2877 0.026 Uiso 0.371(2) 1 calc R . P A 2
H15D_b H 0.0782 0.6774 0.2046 0.026 Uiso 0.371(2) 1 calc R . P A 2
N1B_b N 0.3221(8) 0.5640(12) 0.2295(5) 0.0180(18) Uani 0.371(2) 1 d D U P A 2
H1BA_b H 0.4074 0.5696 0.2587 0.022 Uiso 0.371(2) 1 calc R . P A 2
C16B_b C 0.3631(7) 0.5740(6) 0.1515(3) 0.0281(12) Uani 0.371(2) 1 d D . P A 2
H16C_b H 0.4807 0.5157 0.1504 0.034 Uiso 0.371(2) 1 calc R . P A 2
H16D_b H 0.3349 0.6783 0.1238 0.034 Uiso 0.371(2) 1 calc R . P A 2
C17B_b C 0.2697(10) 0.5148(7) 0.1149(3) 0.0305(15) Uani 0.371(2) 1 d D . P A 2
H17C_b H 0.1539 0.5853 0.1053 0.037 Uiso 0.371(2) 1 calc R . P A 2
H17D_b H 0.3126 0.5006 0.0666 0.037 Uiso 0.371(2) 1 calc R . P A 2
N2B_b N 0.2884(11) 0.3734(11) 0.1658(8) 0.018(2) Uani 0.371(2) 1 d D . P A 2

loop_
_atom_site_aniso_label
_atom_site_aniso_U_11
_atom_site_aniso_U_22
_atom_site_aniso_U_33
_atom_site_aniso_U_23
_atom_site_aniso_U_13
_atom_site_aniso_U_12
Rh1 0.04554(10) 0.01931(8) 0.01900(8) -0.00226(6) -0.00369(6) -0.02033(7)
C18 0.0367(11) 0.0188(9) 0.0150(8) 0.0008(7) -0.0033(7) -0.0147(8)
C19 0.0274(10) 0.0263(10) 0.0205(9) 0.0043(8) -0.0032(8) -0.0139(8)
C20 0.0292(10) 0.0221(10) 0.0227(9) -0.0049(8) 0.0060(8) -0.0051(8)
C21 0.0406(12) 0.0246(10) 0.0212(9) -0.0074(8) -0.0020(8) -0.0151(9)
C22 0.0255(10) 0.0283(10) 0.0252(10) -0.0026(8) -0.0040(8) -0.0124(9)
C23 0.0290(10) 0.0190(9) 0.0175(9) -0.0015(7) 0.0001(7) -0.0060(8)
C24 0.0386(12) 0.0283(11) 0.0267(11) -0.0047(9) 0.0038(9) 0.0012(10)
C25 0.0582(17) 0.0435(15) 0.0380(14) -0.0004(12) 0.0042(12) 0.0169(13)
C26 0.0271(12) 0.0540(15) 0.0376(13) -0.0063(11) 0.0038(10) -0.0011(11)
C27 0.0316(12) 0.0459(13) 0.0361(12) 0.0088(10) -0.0062(9) -0.0234(11)
C28 0.0357(13) 0.0738(19) 0.0540(16) 0.0248(14) -0.0069(12) -0.0341(14)
C29 0.0287(12) 0.0597(16) 0.0437(14) 0.0155(12) -0.0032(10) -0.0178(12)
C30 0.0510(13) 0.0172(9) 0.0250(10) -0.0028(8) -0.0045(9) -0.0171(9)
C31 0.0492(13) 0.0210(10) 0.0253(10) 0.0011(8) -0.0073(9) -0.0228(10)
C32 0.0472(13) 0.0284(11) 0.0359(12) -0.0002(9) 0.0003(10) -0.0210(10)
C33 0.0575(15) 0.0294(11) 0.0278(11) -0.0067(9) 0.0063(10) -0.0211(11)
C34 0.0636(16) 0.0254(11) 0.0213(10) -0.0062(8) -0.0001(10) -0.0244(11)
C35 0.0642(16) 0.0365(12) 0.0216(10) -0.0030(9) -0.0080(10) -0.0349(12)
C36 0.0479(14) 0.0460(14) 0.0342(12) -0.0005(10) -0.0119(10) -0.0264(12)
C37 0.0444(13) 0.0298(11) 0.0325(11) -0.0014(9) -0.0052(10) -0.0146(10)
C1A_a 0.023(2) 0.016(2) 0.023(2) -0.0031(17) -0.0003(19) -0.0109(17)
C2A_a 0.032(2) 0.015(2) 0.028(2) -0.0083(19) 0.008(2) -0.0151(18)
C3A_a 0.0323(19) 0.0229(16) 0.0373(19) -0.0108(14) 0.0084(15) -0.0143(14)
C4A_a 0.028(2) 0.032(2) 0.055(3) -0.014(2) 0.014(2) -0.0128(17)
C5A_a 0.043(2) 0.037(3) 0.046(3) -0.016(2) 0.027(2) -0.021(2)
C6A_a 0.056(3) 0.0252(18) 0.031(2) -0.0103(15) 0.009(2) -0.0213(18)
C7A_a 0.041(4) 0.018(3) 0.031(3) -0.007(3) 0.013(2) -0.019(2)
C8A_a 0.027(3) 0.017(3) 0.031(3) -0.009(3) 0.004(2) -0.010(3)
C9A_a 0.049(2) 0.0246(17) 0.0286(19) -0.0072(15) -0.0060(16) -0.0140(16)
C10A_a 0.046(2) 0.0308(19) 0.040(2) -0.0070(16) -0.0175(17) -0.0125(17)
C11A_a 0.025(2) 0.0253(19) 0.060(3) -0.0111(18) -0.0058(19) -0.0071(17)
C12A_a 0.029(2) 0.022(2) 0.036(3) -0.006(2) 0.004(2) -0.0112(19)
C13A_a 0.0246(17) 0.0178(14) 0.0259(16) -0.0068(12) 0.0011(14) -0.0124(13)
C14A_a 0.0257(16) 0.0191(14) 0.0260(15) -0.0066(12) 0.0049(12) -0.0121(13)
C15A_a 0.0197(15) 0.0182(14) 0.0301(16) -0.0106(12) 0.0045(12) -0.0084(12)
N1A_a 0.014(3) 0.012(2) 0.0247(16) -0.0059(14) 0.0019(18) -0.004(2)
C16A_a 0.0218(15) 0.0163(14) 0.0363(18) -0.0009(13) -0.0037(13) -0.0074(12)
C17A_a 0.031(2) 0.0208(18) 0.0243(18) -0.0013(13) -0.0043(17) -0.0141(18)
N2A_a 0.027(3) 0.013(2) 0.023(2) -0.0022(17) -0.004(3) -0.008(2)
C1B_b 0.026(4) 0.013(3) 0.024(4) -0.004(3) 0.008(3) -0.008(3)
C2B_b 0.038(3) 0.019(3) 0.026(3) -0.006(2) 0.003(3) -0.018(3)
C3B_b 0.031(4) 0.036(4) 0.024(4) -0.007(3) 0.005(3) -0.020(3)
C4B_b 0.048(4) 0.056(5) 0.039(4) -0.019(4) 0.019(3) -0.034(4)
C5B_b 0.070(5) 0.062(4) 0.022(3) -0.011(3) 0.009(3) -0.044(4)
C6B_b 0.054(4) 0.043(4) 0.025(3) -0.005(3) -0.001(3) -0.031(3)
C7B_b 0.030(5) 0.024(4) 0.031(6) 0.003(5) 0.005(4) -0.018(3)
C8B_b 0.036(6) 0.013(5) 0.054(7) -0.002(5) -0.017(5) -0.007(4)
C9B_b 0.054(5) 0.031(4) 0.046(5) -0.003(3) -0.014(4) -0.027(4)
C10B_b 0.023(4) 0.026(4) 0.072(7) -0.014(4) -0.001(4) -0.007(4)
C11B_b 0.033(4) 0.032(4) 0.056(5) -0.016(4) 0.015(4) -0.014(3)
C12B_b 0.032(3) 0.021(3) 0.049(4) -0.013(3) 0.006(3) -0.013(2)
C13B_b 0.031(4) 0.014(4) 0.025(4) -0.007(3) -0.001(4) -0.009(3)
C14B_b 0.026(3) 0.014(2) 0.022(2) -0.0049(19) 0.001(2) -0.005(2)
C15B_b 0.027(3) 0.022(3) 0.020(2) -0.004(2) 0.001(2) -0.015(3)
N1B_b 0.010(4) 0.015(3) 0.024(3) -0.008(2) 0.002(3) 0.001(3)
C16B_b 0.043(3) 0.021(3) 0.028(3) -0.011(2) 0.016(2) -0.019(2)
C17B_b 0.051(4) 0.023(3) 0.023(3) -0.007(2) 0.008(3) -0.020(4)
N2B_b 0.023(5) 0.011(3) 0.016(3) -0.003(2) 0.004(4) -0.003(3)

loop_
_atom_type_symbol
_atom_type_description
_atom_type_scat_dispersion_real
_atom_type_scat_dispersion_imag
_atom_type_scat_source
C C 0.0033 0.0016 'International Tables Vol C Tables 4.2.6.8 and 6.1.1.4'
H H 0.0000 0.0000 'International Tables Vol C Tables 4.2.6.8 and 6.1.1.4'
N N 0.0061 0.0033 'International Tables Vol C Tables 4.2.6.8 and 6.1.1.4'
Rh Rh -1.1178 0.9187 'International Tables Vol C Tables 4.2.6.8 and 6.1.1.4'

loop_
_geom_angle_atom_site_label_1
_geom_angle_atom_site_label_2
_geom_angle_atom_site_label_3
_geom_angle
C30 Rh1 N1A_a 167.84(13)
C31 Rh1 C30 38.10(8)
C31 Rh1 N1A_a 153.71(13)
C31 Rh1 N1B_b 166.0(2)
C34 Rh1 C30 90.51(8)
C34 Rh1 C31 82.26(8)
C34 Rh1 N1A_a 94.62(15)
C34 Rh1 N1B_b 97.8(2)
C35 Rh1 C30 81.80(8)
C35 Rh1 C31 98.11(8)
C35 Rh1 C34 38.66(9)
C35 Rh1 N1A_a 95.36(14)
C35 Rh1 N1B_b 90.4(3)
N2A_a Rh1 C30 99.73(18)
N2A_a Rh1 C31 93.01(19)
N2A_a Rh1 C34 156.84(17)
N2A_a Rh1 C35 163.22(18)
N2A_a Rh1 N1A_a 79.6(2)
N1B_b Rh1 C30 155.48(19)
N2B_b Rh1 C30 94.4(3)
N2B_b Rh1 C31 95.9(3)
N2B_b Rh1 C34 169.4(3)
N2B_b Rh1 C35 151.5(3)
N2B_b Rh1 N1B_b 81.4(4)
C19 C18 C23 119.05(17)
C19 C18 N2A_a 126.9(3)
C19 C18 N2B_b 109.3(4)
C23 C18 N2A_a 114.0(3)
C23 C18 N2B_b 131.6(4)
C18 C19 C27 121.24(19)
C20 C19 C18 119.22(17)
C20 C19 C27 119.45(19)
C19 C20 H20 119.2
C21 C20 C19 121.59(18)
C21 C20 H20 119.2
C20 C21 H21 120.4
C22 C21 C20 119.27(18)
C22 C21 H21 120.4
C21 C22 H22 119.2
C21 C22 C23 121.51(18)
C23 C22 H22 119.2
C18 C23 C24 121.53(18)
C22 C23 C18 119.32(17)
C22 C23 C24 119.13(18)
C23 C24 H24 108.1
C23 C24 C25 110.43(18)
C23 C24 C26 112.63(18)
C25 C24 H24 108.1
C26 C24 H24 108.1
C26 C24 C25 109.5(2)
C24 C25 H25A 109.5
C24 C25 H25B 109.5
C24 C25 H25C 109.5
H25A C25 H25B 109.5
H25A C25 H25C 109.5
H25B C25 H25C 109.5
C24 C26 H26A 109.5
C24 C26 H26B 109.5
C24 C26 H26C 109.5
H26A C26 H26B 109.5
H26A C26 H26C 109.5
H26B C26 H26C 109.5
C19 C27 H27 108.1
C19 C27 C28 109.84(17)
C19 C27 C29 113.45(18)
C28 C27 H27 108.1
C28 C27 C29 109.2(2)
C29 C27 H27 108.1
C27 C28 H28A 109.5
C27 C28 H28B 109.5
C27 C28 H28C 109.5
H28A C28 H28B 109.5
H28A C28 H28C 109.5
H28B C28 H28C 109.5
C27 C29 H29A 109.5
C27 C29 H29B 109.5
C27 C29 H29C 109.5
H29A C29 H29B 109.5
H29A C29 H29C 109.5
H29B C29 H29C 109.5
Rh1 C30 H30 114.3
C31 C30 Rh1 70.37(11)
C31 C30 H30 114.3
C31 C30 C37 122.72(19)
C37 C30 Rh1 113.49(13)
C37 C30 H30 114.3
Rh1 C31 H31 113.7
C30 C31 Rh1 71.54(11)
C30 C31 H31 113.7
C30 C31 C32 125.57(18)
C32 C31 Rh1 110.71(13)
C32 C31 H31 113.7
C31 C32 H32A 109.1
C31 C32 H32B 109.1
C31 C32 C33 112.63(18)
H32A C32 H32B 107.8
C33 C32 H32A 109.1
C33 C32 H32B 109.1
C32 C33 H33A 109.2
C32 C33 H33B 109.2
H33A C33 H33B 107.9
C34 C33 C32 112.11(17)
C34 C33 H33A 109.2
C34 C33 H33B 109.2
Rh1 C34 H34 114.1
C33 C34 Rh1 113.24(13)
C33 C34 H34 114.1
C35 C34 Rh1 70.42(12)
C35 C34 C33 123.4(2)
C35 C34 H34 114.1
Rh1 C35 H35 113.9
C34 C35 Rh1 70.92(12)
C34 C35 H35 113.9
C34 C35 C36 125.14(19)
C36 C35 Rh1 111.38(14)
C36 C35 H35 113.9
C35 C36 H36A 109.1
C35 C36 H36B 109.1
C35 C36 C37 112.58(18)
H36A C36 H36B 107.8
C37 C36 H36A 109.1
C37 C36 H36B 109.1
C30 C37 C36 111.54(17)
C30 C37 H37A 109.3
C30 C37 H37B 109.3
C36 C37 H37A 109.3
C36 C37 H37B 109.3
H37A C37 H37B 108.0
C2A_a C1A_a H1A_a 108.1
C2A_a C1A_a C13A_a 102.2(3)
C2A_a C1A_a C14A_a 116.3(4)
C13A_a C1A_a H1A_a 108.1
C13A_a C1A_a C14A_a 113.6(3)
C14A_a C1A_a H1A_a 108.1
C3A_a C2A_a C1A_a 128.3(4)
C3A_a C2A_a C7A_a 121.9(5)
C7A_a C2A_a C1A_a 109.8(5)
C2A_a C3A_a H3A_a 120.7
C2A_a C3A_a C4A_a 118.6(4)
C4A_a C3A_a H3A_a 120.7
C3A_a C4A_a H4A_a 119.6
C5A_a C4A_a C3A_a 120.8(4)
C5A_a C4A_a H4A_a 119.6
C4A_a C5A_a H5A_a 119.6
C4A_a C5A_a C6A_a 120.9(4)
C6A_a C5A_a H5A_a 119.6
C5A_a C6A_a H6A_a 120.5
C5A_a C6A_a C7A_a 119.1(5)
C7A_a C6A_a H6A_a 120.5
C2A_a C7A_a C6A_a 118.7(6)
C2A_a C7A_a C8A_a 108.7(6)
C6A_a C7A_a C8A_a 132.3(6)
C9A_a C8A_a C7A_a 129.7(5)
C13A_a C8A_a C7A_a 109.0(5)
C13A_a C8A_a C9A_a 121.2(4)
C8A_a C9A_a H9A_a 121.2
C10A_a C9A_a C8A_a 117.6(4)
C10A_a C9A_a H9A_a 121.2
C9A_a C10A_a H10A_a 119.1
C9A_a C10A_a C11A_a 121.7(3)
C11A_a C10A_a H10A_a 119.1
C10A_a C11A_a H11A_a 119.9
C10A_a C11A_a C12A_a 120.2(4)
C12A_a C11A_a H11A_a 119.9
C11A_a C12A_a H12A_a 120.7
C13A_a C12A_a C11A_a 118.7(4)
C13A_a C12A_a H12A_a 120.7
C8A_a C13A_a C1A_a 110.1(4)
C12A_a C13A_a C1A_a 129.4(4)
C12A_a C13A_a C8A_a 120.4(4)
C1A_a C14A_a H14A_a 108.5
C1A_a C14A_a H14B_a 108.5
H14A_a C14A_a H14B_a 107.5
C15A_a C14A_a C1A_a 114.9(3)
C15A_a C14A_a H14A_a 108.5
C15A_a C14A_a H14B_a 108.5
C14A_a C15A_a H15A_a 108.6
C14A_a C15A_a H15B_a 108.6
H15A_a C15A_a H15B_a 107.5
N1A_a C15A_a C14A_a 114.8(3)
N1A_a C15A_a H15A_a 108.6
N1A_a C15A_a H15B_a 108.6
Rh1 N1A_a H1AA_a 109.8
C15A_a N1A_a Rh1 108.7(3)
C15A_a N1A_a H1AA_a 109.8
C16A_a N1A_a Rh1 105.8(3)
C16A_a N1A_a C15A_a 112.9(4)
C16A_a N1A_a H1AA_a 109.8
N1A_a C16A_a H16A_a 109.9
N1A_a C16A_a H16B_a 109.9
N1A_a C16A_a C17A_a 109.0(3)
H16A_a C16A_a H16B_a 108.3
C17A_a C16A_a H16A_a 109.9
C17A_a C16A_a H16B_a 109.9
C16A_a C17A_a H17A_a 110.0
C16A_a C17A_a H17B_a 110.0
H17A_a C17A_a H17B_a 108.4
N2A_a C17A_a C16A_a 108.4(4)
N2A_a C17A_a H17A_a 110.0
N2A_a C17A_a H17B_a 110.0
C18 N2A_a Rh1 128.0(4)
C18 N2A_a C17A_a 114.3(6)
C17A_a N2A_a Rh1 117.6(5)
C2B_b C1B_b H1B_b 107.7
C2B_b C1B_b C13B_b 103.1(5)
C2B_b C1B_b C14B_b 112.3(6)
C13B_b C1B_b H1B_b 107.7
C13B_b C1B_b C14B_b 118.0(6)
C14B_b C1B_b H1B_b 107.7
C3B_b C2B_b C1B_b 130.4(6)
C7B_b C2B_b C1B_b 110.2(6)
C7B_b C2B_b C3B_b 119.2(6)
C2B_b C3B_b H3B_b 120.2
C4B_b C3B_b C2B_b 119.6(7)
C4B_b C3B_b H3B_b 120.2
C3B_b C4B_b H4B_b 119.6
C5B_b C4B_b C3B_b 120.8(7)
C5B_b C4B_b H4B_b 119.6
C4B_b C5B_b H5B_b 119.7
C4B_b C5B_b C6B_b 120.6(6)
C6B_b C5B_b H5B_b 119.7
C5B_b C6B_b H6B_b 120.8
C5B_b C6B_b C7B_b 118.4(7)
C7B_b C6B_b H6B_b 120.8
C2B_b C7B_b C6B_b 121.2(8)
C2B_b C7B_b C8B_b 109.1(8)
C6B_b C7B_b C8B_b 129.2(9)
C9B_b C8B_b C7B_b 132.1(9)
C9B_b C8B_b C13B_b 118.9(9)
C13B_b C8B_b C7B_b 108.9(8)
C8B_b C9B_b H9B_b 120.7
C8B_b C9B_b C10B_b 118.6(8)
C10B_b C9B_b H9B_b 120.7
C9B_b C10B_b H10B_b 119.4
C11B_b C10B_b C9B_b 121.2(8)
C11B_b C10B_b H10B_b 119.4
C10B_b C11B_b H11B_b 120.0
C10B_b C11B_b C12B_b 120.1(7)
C12B_b C11B_b H11B_b 120.0
C11B_b C12B_b H12B_b 120.8
C13B_b C12B_b C11B_b 118.3(6)
C13B_b C12B_b H12B_b 120.8
C8B_b C13B_b C1B_b 108.4(7)
C12B_b C13B_b C1B_b 128.7(6)
C12B_b C13B_b C8B_b 122.9(8)
C1B_b C14B_b H14C_b 108.6
C1B_b C14B_b H14D_b 108.6
H14C_b C14B_b H14D_b 107.5
C15B_b C14B_b C1B_b 114.9(4)
C15B_b C14B_b H14C_b 108.6
C15B_b C14B_b H14D_b 108.6
C14B_b C15B_b H15C_b 108.4
C14B_b C15B_b H15D_b 108.4
H15C_b C15B_b H15D_b 107.5
N1B_b C15B_b C14B_b 115.4(6)
N1B_b C15B_b H15C_b 108.4
N1B_b C15B_b H15D_b 108.4
Rh1 N1B_b H1BA_b 109.6
C15B_b N1B_b Rh1 108.2(5)
C15B_b N1B_b H1BA_b 109.6
C16B_b N1B_b Rh1 107.4(6)
C16B_b N1B_b C15B_b 112.5(7)
C16B_b N1B_b H1BA_b 109.6
N1B_b C16B_b H16C_b 109.8
N1B_b C16B_b H16D_b 109.8
N1B_b C16B_b C17B_b 109.2(6)
H16C_b C16B_b H16D_b 108.3
C17B_b C16B_b H16C_b 109.8
C17B_b C16B_b H16D_b 109.8
C16B_b C17B_b H17C_b 110.2
C16B_b C17B_b H17D_b 110.2
H17C_b C17B_b H17D_b 108.5
N2B_b C17B_b C16B_b 107.7(7)
N2B_b C17B_b H17C_b 110.2
N2B_b C17B_b H17D_b 110.2
C18 N2B_b Rh1 129.1(7)
C18 N2B_b C17B_b 112.8(10)
C17B_b N2B_b Rh1 114.9(8)

loop_
_geom_bond_atom_site_label_1
_geom_bond_atom_site_label_2
_geom_bond_distance
Rh1 C30 2.1294(19)
Rh1 C31 2.1144(18)
Rh1 C34 2.113(2)
Rh1 C35 2.107(2)
Rh1 N1A_a 2.168(6)
Rh1 N2A_a 2.008(9)
Rh1 N1B_b 2.117(11)
Rh1 N2B_b 2.003(15)
C18 C19 1.413(3)
C18 C23 1.416(3)
C18 N2A_a 1.436(8)
C18 N2B_b 1.425(14)
C19 C20 1.388(3)
C19 C27 1.521(3)
C20 H20 0.9500
C20 C21 1.383(3)
C21 H21 0.9500
C21 C22 1.376(3)
C22 H22 0.9500
C22 C23 1.390(3)
C23 C24 1.518(3)
C24 H24 1.0000
C24 C25 1.543(3)
C24 C26 1.529(3)
C25 H25A 0.9800
C25 H25B 0.9800
C25 H25C 0.9800
C26 H26A 0.9800
C26 H26B 0.9800
C26 H26C 0.9800
C27 H27 1.0000
C27 C28 1.536(3)
C27 C29 1.536(3)
C28 H28A 0.9800
C28 H28B 0.9800
C28 H28C 0.9800
C29 H29A 0.9800
C29 H29B 0.9800
C29 H29C 0.9800
C30 H30 1.0000
C30 C31 1.385(3)
C30 C37 1.525(3)
C31 H31 1.0000
C31 C32 1.510(3)
C32 H32A 0.9900
C32 H32B 0.9900
C32 C33 1.535(3)
C33 H33A 0.9900
C33 H33B 0.9900
C33 C34 1.527(3)
C34 H34 1.0000
C34 C35 1.397(3)
C35 H35 1.0000
C35 C36 1.513(3)
C36 H36A 0.9900
C36 H36B 0.9900
C36 C37 1.533(3)
C37 H37A 0.9900
C37 H37B 0.9900
C1A_a H1A_a 1.0000
C1A_a C2A_a 1.516(6)
C1A_a C13A_a 1.518(5)
C1A_a C14A_a 1.538(5)
C2A_a C3A_a 1.382(6)
C2A_a C7A_a 1.400(7)
C3A_a H3A_a 0.9500
C3A_a C4A_a 1.390(5)
C4A_a H4A_a 0.9500
C4A_a C5A_a 1.377(6)
C5A_a H5A_a 0.9500
C5A_a C6A_a 1.400(6)
C6A_a H6A_a 0.9500
C6A_a C7A_a 1.403(7)
C7A_a C8A_a 1.458(8)
C8A_a C9A_a 1.399(7)
C8A_a C13A_a 1.389(6)
C9A_a H9A_a 0.9500
C9A_a C10A_a 1.377(5)
C10A_a H10A_a 0.9500
C10A_a C11A_a 1.384(6)
C11A_a H11A_a 0.9500
C11A_a C12A_a 1.399(6)
C12A_a H12A_a 0.9500
C12A_a C13A_a 1.380(5)
C14A_a H14A_a 0.9900
C14A_a H14B_a 0.9900
C14A_a C15A_a 1.526(4)
C15A_a H15A_a 0.9900
C15A_a H15B_a 0.9900
C15A_a N1A_a 1.496(5)
N1A_a H1AA_a 1.0000
N1A_a C16A_a 1.484(5)
C16A_a H16A_a 0.9900
C16A_a H16B_a 0.9900
C16A_a C17A_a 1.516(5)
C17A_a H17A_a 0.9900
C17A_a H17B_a 0.9900
C17A_a N2A_a 1.455(7)
C1B_b H1B_b 1.0000
C1B_b C2B_b 1.500(8)
C1B_b C13B_b 1.525(10)
C1B_b C14B_b 1.557(9)
C2B_b C3B_b 1.388(8)
C2B_b C7B_b 1.383(11)
C3B_b H3B_b 0.9500
C3B_b C4B_b 1.381(9)
C4B_b H4B_b 0.9500
C4B_b C5B_b 1.378(9)
C5B_b H5B_b 0.9500
C5B_b C6B_b 1.380(9)
C6B_b H6B_b 0.9500
C6B_b C7B_b 1.397(10)
C7B_b C8B_b 1.453(12)
C8B_b C9B_b 1.388(10)
C8B_b C13B_b 1.409(10)
C9B_b H9B_b 0.9500
C9B_b C10B_b 1.427(10)
C10B_b H10B_b 0.9500
C10B_b C11B_b 1.374(10)
C11B_b H11B_b 0.9500
C11B_b C12B_b 1.415(9)
C12B_b H12B_b 0.9500
C12B_b C13B_b 1.366(9)
C14B_b H14C_b 0.9900
C14B_b H14D_b 0.9900
C14B_b C15B_b 1.533(6)
C15B_b H15C_b 0.9900
C15B_b H15D_b 0.9900
C15B_b N1B_b 1.495(7)
N1B_b H1BA_b 1.0000
N1B_b C16B_b 1.476(9)
C16B_b H16C_b 0.9900
C16B_b H16D_b 0.9900
C16B_b C17B_b 1.513(8)
C17B_b H17C_b 0.9900
C17B_b H17D_b 0.9900
C17B_b N2B_b 1.463(11)

loop_
_geom_torsion_atom_site_label_1
_geom_torsion_atom_site_label_2
_geom_torsion_atom_site_label_3
_geom_torsion_atom_site_label_4
_geom_torsion
Rh1 C30 C31 C32 -102.69(19)
Rh1 C30 C37 C36 -13.4(2)
Rh1 C31 C32 C33 -33.3(2)
Rh1 C34 C35 C36 -103.19(19)
Rh1 C35 C36 C37 -33.3(2)
Rh1 N1A_a C16A_a C17A_a -46.1(3)
Rh1 N1B_b C16B_b C17B_b 42.0(6)
C18 C19 C20 C21 0.4(3)
C18 C19 C27 C28 -105.2(2)
C18 C19 C27 C29 132.2(2)
C18 C23 C24 C25 110.9(2)
C18 C23 C24 C26 -126.4(2)
C19 C18 C23 C22 -2.1(3)
C19 C18 C23 C24 179.52(16)
C19 C18 N2A_a Rh1 -77.9(5)
C19 C18 N2A_a C17A_a 98.3(4)
C19 C18 N2B_b Rh1 -107.9(6)
C19 C18 N2B_b C17B_b 93.5(6)
C19 C20 C21 C22 -1.6(3)
C20 C19 C27 C28 71.3(3)
C20 C19 C27 C29 -51.2(3)
C20 C21 C22 C23 1.0(3)
C21 C22 C23 C18 0.9(3)
C21 C22 C23 C24 179.29(18)
C22 C23 C24 C25 -67.5(3)
C22 C23 C24 C26 55.2(2)
C23 C18 C19 C20 1.5(3)
C23 C18 C19 C27 178.06(16)
C23 C18 N2A_a Rh1 103.1(4)
C23 C18 N2A_a C17A_a -80.6(5)
C23 C18 N2B_b Rh1 71.4(9)
C23 C18 N2B_b C17B_b -87.1(9)
C27 C19 C20 C21 -176.25(17)
C30 C31 C32 C33 48.3(3)
C31 C30 C37 C36 -94.4(2)
C31 C32 C33 C34 29.1(3)
C32 C33 C34 Rh1 -11.1(2)
C32 C33 C34 C35 -92.2(2)
C33 C34 C35 Rh1 105.49(18)
C33 C34 C35 C36 2.3(3)
C34 C35 C36 C37 47.8(3)
C35 C36 C37 C30 30.3(3)
C37 C30 C31 Rh1 105.89(18)
C37 C30 C31 C32 3.2(3)
C1A_a C2A_a C3A_a C4A_a 178.9(4)
C1A_a C2A_a C7A_a C6A_a -177.7(8)
C1A_a C2A_a C7A_a C8A_a -3.2(11)
C1A_a C14A_a C15A_a N1A_a 75.2(4)
C2A_a C1A_a C13A_a C8A_a 0.4(6)
C2A_a C1A_a C13A_a C12A_a 176.6(4)
C2A_a C1A_a C14A_a C15A_a -60.2(4)
C2A_a C3A_a C4A_a C5A_a 1.3(6)
C2A_a C7A_a C8A_a C9A_a -179.1(8)
C2A_a C7A_a C8A_a C13A_a 3.5(11)
C3A_a C2A_a C7A_a C6A_a 3.9(13)
C3A_a C2A_a C7A_a C8A_a 178.3(6)
C3A_a C4A_a C5A_a C6A_a -0.6(6)
C4A_a C5A_a C6A_a C7A_a 1.5(8)
C5A_a C6A_a C7A_a C2A_a -3.0(13)
C5A_a C6A_a C7A_a C8A_a -175.9(10)
C6A_a C7A_a C8A_a C9A_a -6(2)
C6A_a C7A_a C8A_a C13A_a 176.9(11)
C7A_a C2A_a C3A_a C4A_a -3.0(8)
C7A_a C8A_a C9A_a C10A_a -179.5(9)
C7A_a C8A_a C13A_a C1A_a -2.3(9)
C7A_a C8A_a C13A_a C12A_a -178.9(7)
C8A_a C9A_a C10A_a C11A_a 0.3(7)
C9A_a C8A_a C13A_a C1A_a -180.0(6)
C9A_a C8A_a C13A_a C12A_a 3.4(10)
C9A_a C10A_a C11A_a C12A_a 0.8(6)
C10A_a C11A_a C12A_a C13A_a 0.2(6)
C11A_a C12A_a C13A_a C1A_a -178.1(4)
C11A_a C12A_a C13A_a C8A_a -2.3(7)
C13A_a C1A_a C2A_a C3A_a -179.9(4)
C13A_a C1A_a C2A_a C7A_a 1.8(7)
C13A_a C1A_a C14A_a C15A_a 58.0(4)
C13A_a C8A_a C9A_a C10A_a -2.4(10)
C14A_a C1A_a C2A_a C3A_a -55.6(6)
C14A_a C1A_a C2A_a C7A_a 126.1(7)
C14A_a C1A_a C13A_a C8A_a -125.7(5)
C14A_a C1A_a C13A_a C12A_a 50.5(5)
C14A_a C15A_a N1A_a Rh1 -174.3(2)
C14A_a C15A_a N1A_a C16A_a 68.6(5)
C15A_a N1A_a C16A_a C17A_a 72.7(4)
N1A_a C16A_a C17A_a N2A_a 44.8(5)
C16A_a C17A_a N2A_a Rh1 -21.2(5)
C16A_a C17A_a N2A_a C18 162.1(3)
N2A_a C18 C19 C20 -177.4(4)
N2A_a C18 C19 C27 -0.8(5)
N2A_a C18 C23 C22 176.9(4)
N2A_a C18 C23 C24 -1.5(4)
N2A_a C18 N2B_b Rh1 76(2)
N2A_a C18 N2B_b C17B_b -82(2)
C1B_b C2B_b C3B_b C4B_b 179.3(6)
C1B_b C2B_b C7B_b C6B_b 177.4(15)
C1B_b C2B_b C7B_b C8B_b 5.1(19)
C1B_b C14B_b C15B_b N1B_b -70.0(7)
C2B_b C1B_b C13B_b C8B_b -1.4(11)
C2B_b C1B_b C13B_b C12B_b 179.7(7)
C2B_b C1B_b C14B_b C15B_b -59.4(7)
C2B_b C3B_b C4B_b C5B_b -1.5(10)
C2B_b C7B_b C8B_b C9B_b 178.2(17)
C2B_b C7B_b C8B_b C13B_b -6(2)
C3B_b C2B_b C7B_b C6B_b -7(2)
C3B_b C2B_b C7B_b C8B_b -179.5(12)
C3B_b C4B_b C5B_b C6B_b 0.1(10)
C4B_b C5B_b C6B_b C7B_b -2.2(14)
C5B_b C6B_b C7B_b C2B_b 6(2)
C5B_b C6B_b C7B_b C8B_b 176.4(17)
C6B_b C7B_b C8B_b C9B_b 7(4)
C6B_b C7B_b C8B_b C13B_b -177.6(19)
C7B_b C2B_b C3B_b C4B_b 4.9(14)
C7B_b C8B_b C9B_b C10B_b 176.3(18)
C7B_b C8B_b C13B_b C1B_b 4.5(17)
C7B_b C8B_b C13B_b C12B_b -176.6(12)
C8B_b C9B_b C10B_b C11B_b -0.5(14)
C9B_b C8B_b C13B_b C1B_b -179.2(12)
C9B_b C8B_b C13B_b C12B_b 0(2)
C9B_b C10B_b C11B_b C12B_b -0.8(11)
C10B_b C11B_b C12B_b C13B_b 1.5(10)
C11B_b C12B_b C13B_b C1B_b 177.7(7)
C11B_b C12B_b C13B_b C8B_b -1.0(14)
C13B_b C1B_b C2B_b C3B_b -177.0(6)
C13B_b C1B_b C2B_b C7B_b -2.3(12)
C13B_b C1B_b C14B_b C15B_b 60.2(7)
C13B_b C8B_b C9B_b C10B_b 1(2)
C14B_b C1B_b C2B_b C3B_b -49.0(9)
C14B_b C1B_b C2B_b C7B_b 125.7(11)
C14B_b C1B_b C13B_b C8B_b -125.8(10)
C14B_b C1B_b C13B_b C12B_b 55.4(10)
C14B_b C15B_b N1B_b Rh1 175.8(4)
C14B_b C15B_b N1B_b C16B_b -65.8(8)
C15B_b N1B_b C16B_b C17B_b -76.8(8)
N1B_b C16B_b C17B_b N2B_b -47.7(8)
C16B_b C17B_b N2B_b Rh1 30.7(8)
C16B_b C17B_b N2B_b C18 -167.5(6)
N2B_b C18 C19 C20 -179.0(5)
N2B_b C18 C19 C27 -2.5(6)
N2B_b C18 C23 C22 178.6(7)
N2B_b C18 C23 C24 0.2(7)
N2B_b C18 N2A_a Rh1 -73(2)
N2B_b C18 N2A_a C17A_a 104(3)
